data_4060053
loop_
_publ_author_name
'Sandra Eichenseher'
'Olivier Delacroix'
'Klemenz Kromm'
'Frank Hampel'
'J. A. Gladysz'

_publ_section_title
;
 Rhenium-Containing Phosphorus Donor Ligands for Palladium-Catalyzed
 Suzuki Cross-Coupling Reactions: A New Strategy for High-Activity
 Systems
;
_journal_name_full Organometallics
_journal_page_first 245
_journal_page_last 255
_journal_paper_doi 10.1021/om0492956
_journal_volume 24
_journal_year 2005
_chemical_formula_sum 'C32 H40 N O P2 Re'
_chemical_formula_weight 702.79
_chemical_name_systematic
; 
 ? 
;
_space_group_IT_number 14
_symmetry_cell_setting monoclinic
_symmetry_space_group_name_Hall '-P 2ybc'
_symmetry_space_group_name_H-M 'P 1 21/c 1'
_atom_sites_solution_hydrogens geom
_atom_sites_solution_primary direct
_atom_sites_solution_secondary difmap
_audit_creation_method SHELXL-97
_cell_angle_alpha 90.00
_cell_angle_beta 105.2548(9)
_cell_angle_gamma 90.00
_cell_formula_units_Z 4
_cell_length_a 9.3511(3)
_cell_length_b 25.5777(4)
_cell_length_c 13.0351(3)
_cell_measurement_reflns_used 6330
_cell_measurement_temperature 173(2)
_cell_volume 3007.88(13)
_computing_cell_refinement DENZO-SMN
_computing_data_collection 'Nonius Collect'
_computing_data_reduction DENZO-SMN
_computing_molecular_graphics 'SHELXTL NT'
_computing_publication_material 'SHELXTL NT'
_computing_structure_refinement 'SHELXL-97 (Sheldrick, 1997)'
_computing_structure_solution 'SHELXS-97 (Sheldrick, 1990)'
_diffrn_ambient_temperature 173(2)
_diffrn_detector_area_resol_mean 9
_diffrn_measured_fraction_theta_full 0.992
_diffrn_measured_fraction_theta_max 0.992
_diffrn_measurement_device_type 'Nonius KappaCCD'
_diffrn_radiation_monochromator graphite
_diffrn_radiation_source 'fine-focus rotating anode'
_diffrn_radiation_type MoK\a
_diffrn_radiation_wavelength 0.71073
_diffrn_reflns_av_R_equivalents 0.0214
_diffrn_reflns_av_sigmaI/netI 0.0349
_diffrn_reflns_limit_h_max 12
_diffrn_reflns_limit_h_min -12
_diffrn_reflns_limit_k_max 32
_diffrn_reflns_limit_k_min -22
_diffrn_reflns_limit_l_max 16
_diffrn_reflns_limit_l_min -16
_diffrn_reflns_number 12403
_diffrn_reflns_theta_full 27.50
_diffrn_reflns_theta_max 27.50
_diffrn_reflns_theta_min 1.80
_exptl_absorpt_coefficient_mu 4.171
_exptl_absorpt_correction_T_max 0.4892
_exptl_absorpt_correction_T_min 0.4892
_exptl_absorpt_correction_type 'empirical (Scalepack)'
_exptl_crystal_colour orange
_exptl_crystal_density_diffrn 1.552
_exptl_crystal_density_method 'not measured'
_exptl_crystal_description block
_exptl_crystal_F_000 1408
_exptl_crystal_size_max 0.20
_exptl_crystal_size_mid 0.20
_exptl_crystal_size_min 0.20
_refine_diff_density_max 1.203
_refine_diff_density_min -1.505
_refine_diff_density_rms 0.196
_refine_ls_extinction_method none
_refine_ls_goodness_of_fit_ref 1.118
_refine_ls_hydrogen_treatment 'riding model'
_refine_ls_matrix_type full
_refine_ls_number_parameters 334
_refine_ls_number_reflns 6838
_refine_ls_number_restraints 0
_refine_ls_restrained_S_all 1.118
_refine_ls_R_factor_all 0.0407
_refine_ls_R_factor_gt 0.0325
_refine_ls_shift/su_max 0.208
_refine_ls_shift/su_mean 0.006
_refine_ls_structure_factor_coef Fsqd
_refine_ls_weighting_details 'calc w=1/[\s^2^(Fo^2^)+(0.0492P)^2^+3.7430P] where P=(Fo^2^+2Fc^2^)/3'
_refine_ls_weighting_scheme calc
_refine_ls_wR_factor_gt 0.0890
_refine_ls_wR_factor_ref 0.0981
_reflns_number_gt 5857
_reflns_number_total 6838
_reflns_threshold_expression >2sigma(I)
_cod_depositor_comments
;
The following automatic conversions were performed:
'_symmetry_cell_setting' value 'Monoclinic' changed to 'monoclinic'
according to '/home/saulius/struct/CIF-dictionaries/cif_core.dic'
dictionary named 'cif_core.dic' version 2.4.1 from 2010-06-29.

Automatic conversion script
Id: cif_fix_enum 1527 2010-12-29 10:47:43Z saulius 
;
_cod_original_sg_symbol_H-M P2(1)/c
_cod_database_code 4060053

loop_
_symmetry_equiv_pos_as_xyz
'x, y, z'
'-x, y+1/2, -z+1/2'
'-x, -y, -z'
'x, -y-1/2, z-1/2'

loop_
_atom_site_label
_atom_site_type_symbol
_atom_site_fract_x
_atom_site_fract_y
_atom_site_fract_z
_atom_site_U_iso_or_equiv
_atom_site_adp_type
_atom_site_occupancy
_atom_site_symmetry_multiplicity
_atom_site_calc_flag
_atom_site_refinement_flags
Re1 Re 0.363029(19) 0.632087(6) 0.648484(13) 0.02866(7) Uani 1 1 d .
P1 P 0.32667(12) 0.62877(4) 0.46342(9) 0.0250(2) Uani 1 1 d .
N1 N 0.1725(5) 0.62975(13) 0.6386(3) 0.0363(9) Uani 1 1 d .
O1 O 0.0426(5) 0.62893(14) 0.6364(4) 0.0533(10) Uani 1 1 d .
C1 C 0.3920(5) 0.54817(17) 0.6491(4) 0.0386(11) Uani 1 1 d .
H1A H 0.2958 0.5310 0.6400 0.058 Uiso 1 1 calc R
H1B H 0.4593 0.5374 0.7169 0.058 Uiso 1 1 calc R
H1C H 0.4342 0.5381 0.5906 0.058 Uiso 1 1 calc R
P2 P 0.55450(15) 0.59587(5) 0.92590(10) 0.0383(3) Uani 1 1 d .
C11 C 0.5223(5) 0.64074(16) 0.8129(3) 0.0333(10) Uani 1 1 d .
C12 C 0.4382(6) 0.68793(17) 0.7844(3) 0.0380(10) Uani 1 1 d .
H14A H 0.3729 0.7039 0.8255 0.046 Uiso 1 1 calc R
C13 C 0.4764(7) 0.71160(19) 0.6963(4) 0.0475(13) Uani 1 1 d .
H15A H 0.4410 0.7463 0.6639 0.057 Uiso 1 1 calc R
C14 C 0.5848(6) 0.6800(2) 0.6710(4) 0.0504(14) Uani 1 1 d .
H11A H 0.6350 0.6875 0.6136 0.060 Uiso 1 1 calc R
C15 C 0.6129(6) 0.63663(19) 0.7388(4) 0.0429(12) Uani 1 1 d .
H12A H 0.6886 0.6089 0.7394 0.051 Uiso 1 1 calc R
C21 C 0.2103(5) 0.68033(16) 0.3858(3) 0.0293(9) Uani 1 1 d .
C22 C 0.1817(5) 0.6813(2) 0.2756(4) 0.0438(11) Uani 1 1 d .
H22A H 0.2212 0.6546 0.2403 0.053 Uiso 1 1 calc R
C23 C 0.0968(6) 0.7204(2) 0.2171(5) 0.0558(15) Uani 1 1 d .
H23A H 0.0807 0.7212 0.1421 0.067 Uiso 1 1 calc R
C24 C 0.0342(6) 0.7589(2) 0.2678(5) 0.0573(16) Uani 1 1 d .
H24A H -0.0253 0.7858 0.2277 0.069 Uiso 1 1 calc R
C25 C 0.0595(6) 0.7573(2) 0.3753(5) 0.0559(15) Uani 1 1 d .
H25A H 0.0157 0.7830 0.4099 0.067 Uiso 1 1 calc R
C26 C 0.1483(5) 0.71864(18) 0.4358(4) 0.0413(11) Uani 1 1 d .
H26A H 0.1662 0.7186 0.5110 0.050 Uiso 1 1 calc R
C31 C 0.5015(5) 0.63402(14) 0.4280(3) 0.0277(9) Uani 1 1 d .
C32 C 0.5435(5) 0.67878(17) 0.3819(4) 0.0350(10) Uani 1 1 d .
H32A H 0.4747 0.7065 0.3603 0.042 Uiso 1 1 calc R
C33 C 0.6848(6) 0.6830(2) 0.3676(4) 0.0429(11) Uani 1 1 d .
H33A H 0.7123 0.7140 0.3374 0.051 Uiso 1 1 calc R
C34 C 0.7857(6) 0.6430(2) 0.3965(4) 0.0439(11) Uani 1 1 d .
H34A H 0.8816 0.6458 0.3850 0.053 Uiso 1 1 calc R
C35 C 0.7448(5) 0.5983(2) 0.4430(5) 0.0469(12) Uani 1 1 d .
H35A H 0.8137 0.5705 0.4637 0.056 Uiso 1 1 calc R
C36 C 0.6050(5) 0.59401(18) 0.4594(4) 0.0388(10) Uani 1 1 d .
H36A H 0.5793 0.5636 0.4923 0.047 Uiso 1 1 calc R
C41 C 0.2374(5) 0.57081(15) 0.3917(3) 0.0274(8) Uani 1 1 d .
C42 C 0.2888(5) 0.54580(18) 0.3133(4) 0.0381(10) Uani 1 1 d .
H42A H 0.3766 0.5578 0.2973 0.046 Uiso 1 1 calc R
C43 C 0.2123(6) 0.50338(19) 0.2583(4) 0.0441(12) Uani 1 1 d .
H43A H 0.2476 0.4868 0.2045 0.053 Uiso 1 1 calc R
C44 C 0.0865(6) 0.48543(19) 0.2815(4) 0.0445(12) Uani 1 1 d .
H44A H 0.0351 0.4562 0.2443 0.053 Uiso 1 1 calc R
C45 C 0.0345(6) 0.5097(2) 0.3585(4) 0.0458(12) Uani 1 1 d .
H45A H -0.0536 0.4975 0.3738 0.055 Uiso 1 1 calc R
C46 C 0.1095(5) 0.55195(18) 0.4140(4) 0.0358(10) Uani 1 1 d .
H46A H 0.0733 0.5682 0.4677 0.043 Uiso 1 1 calc R
C50 C 0.3880(6) 0.6034(2) 0.9835(4) 0.0522(13) Uani 1 1 d .
C51 C 0.2492(8) 0.5939(4) 0.8940(6) 0.088(2) Uani 1 1 d .
H51A H 0.1615 0.5977 0.9212 0.132 Uiso 1 1 calc R
H51B H 0.2520 0.5585 0.8659 0.132 Uiso 1 1 calc R
H51C H 0.2446 0.6195 0.8371 0.132 Uiso 1 1 calc R
C52 C 0.3701(9) 0.6565(3) 1.0361(6) 0.078(2) Uani 1 1 d .
H52A H 0.2811 0.6556 1.0624 0.117 Uiso 1 1 calc R
H52B H 0.3606 0.6846 0.9835 0.117 Uiso 1 1 calc R
H52C H 0.4572 0.6630 1.0956 0.117 Uiso 1 1 calc R
C53 C 0.4013(9) 0.5624(3) 1.0689(6) 0.078(2) Uani 1 1 d .
H53A H 0.3172 0.5654 1.1002 0.116 Uiso 1 1 calc R
H53B H 0.4939 0.5677 1.1243 0.116 Uiso 1 1 calc R
H53C H 0.4016 0.5276 1.0376 0.116 Uiso 1 1 calc R
C60 C 0.7207(7) 0.62840(19) 1.0189(5) 0.0507(14) Uani 1 1 d .
C61 C 0.7131(9) 0.6868(3) 1.0279(8) 0.106(3) Uani 1 1 d .
H61A H 0.8038 0.6996 1.0780 0.160 Uiso 1 1 calc R
H61B H 0.6271 0.6963 1.0537 0.160 Uiso 1 1 calc R
H61C H 0.7033 0.7027 0.9580 0.160 Uiso 1 1 calc R
C62 C 0.7567(9) 0.6035(3) 1.1279(5) 0.082(2) Uani 1 1 d .
H62A H 0.8430 0.6209 1.1745 0.124 Uiso 1 1 calc R
H62B H 0.7788 0.5663 1.1219 0.124 Uiso 1 1 calc R
H62C H 0.6716 0.6070 1.1580 0.124 Uiso 1 1 calc R
C63 C 0.8555(8) 0.6154(4) 0.9710(6) 0.088(2) Uani 1 1 d .
H63A H 0.9461 0.6311 1.0158 0.132 Uiso 1 1 calc R
H63B H 0.8359 0.6296 0.8989 0.132 Uiso 1 1 calc R
H63C H 0.8679 0.5774 0.9688 0.132 Uiso 1 1 calc R

loop_
_atom_site_aniso_label
_atom_site_aniso_U_11
_atom_site_aniso_U_22
_atom_site_aniso_U_33
_atom_site_aniso_U_23
_atom_site_aniso_U_13
_atom_site_aniso_U_12
Re1 0.03732(11) 0.02404(11) 0.02544(11) -0.00148(6) 0.00970(7) -0.00544(6)
P1 0.0280(5) 0.0226(5) 0.0254(5) -0.0006(4) 0.0089(4) -0.0011(4)
N1 0.046(2) 0.033(2) 0.031(2) -0.0070(14) 0.0103(18) -0.0071(15)
O1 0.045(2) 0.060(2) 0.063(3) -0.0120(17) 0.028(2) -0.0057(16)
C1 0.049(3) 0.028(2) 0.035(3) 0.0043(17) 0.006(2) -0.0105(19)
P2 0.0492(7) 0.0333(6) 0.0336(6) 0.0004(5) 0.0128(5) -0.0008(5)
C11 0.043(3) 0.032(2) 0.024(2) -0.0018(16) 0.0081(19) -0.0075(18)
C12 0.057(3) 0.031(2) 0.024(2) -0.0069(17) 0.006(2) -0.007(2)
C13 0.067(4) 0.031(2) 0.037(3) -0.0013(19) 0.001(2) -0.017(2)
C14 0.060(3) 0.057(3) 0.034(3) -0.003(2) 0.011(2) -0.037(3)
C15 0.040(3) 0.047(3) 0.037(3) -0.008(2) 0.004(2) -0.014(2)
C21 0.029(2) 0.028(2) 0.032(2) 0.0029(16) 0.0097(18) -0.0034(16)
C22 0.041(3) 0.049(3) 0.037(3) 0.005(2) 0.004(2) -0.001(2)
C23 0.044(3) 0.066(4) 0.048(3) 0.021(3) -0.003(2) -0.006(3)
C24 0.042(3) 0.041(3) 0.076(4) 0.020(3) -0.007(3) -0.001(2)
C25 0.051(3) 0.035(3) 0.077(4) 0.006(3) 0.009(3) 0.011(2)
C26 0.043(3) 0.033(2) 0.048(3) 0.000(2) 0.012(2) 0.0064(19)
C31 0.033(2) 0.028(2) 0.024(2) -0.0032(15) 0.0100(17) -0.0035(15)
C32 0.035(2) 0.035(2) 0.035(2) 0.0051(18) 0.0108(19) -0.0024(18)
C33 0.039(3) 0.047(3) 0.045(3) 0.009(2) 0.017(2) -0.008(2)
C34 0.030(2) 0.057(3) 0.048(3) -0.001(2) 0.017(2) -0.006(2)
C35 0.033(2) 0.048(3) 0.064(4) 0.007(2) 0.019(2) 0.005(2)
C36 0.036(2) 0.035(2) 0.049(3) 0.001(2) 0.017(2) -0.0017(18)
C41 0.032(2) 0.026(2) 0.026(2) -0.0014(15) 0.0104(16) -0.0040(16)
C42 0.042(3) 0.040(2) 0.038(3) -0.0087(19) 0.021(2) -0.013(2)
C43 0.056(3) 0.044(3) 0.038(3) -0.015(2) 0.023(2) -0.013(2)
C44 0.052(3) 0.038(3) 0.043(3) -0.010(2) 0.012(2) -0.017(2)
C45 0.038(3) 0.048(3) 0.053(3) -0.009(2) 0.014(2) -0.015(2)
C46 0.033(2) 0.040(2) 0.037(2) -0.0041(19) 0.0150(19) -0.0026(18)
C50 0.056(3) 0.063(4) 0.044(3) 0.008(3) 0.024(3) -0.002(3)
C51 0.068(5) 0.141(7) 0.064(5) -0.011(4) 0.033(4) -0.035(5)
C52 0.097(6) 0.067(4) 0.078(5) -0.006(4) 0.038(4) 0.015(4)
C53 0.103(6) 0.078(5) 0.070(5) 0.028(4) 0.054(4) 0.010(4)
C60 0.044(3) 0.049(3) 0.049(3) -0.003(2) -0.004(3) 0.002(2)
C61 0.090(6) 0.062(4) 0.130(8) -0.032(5) -0.039(5) -0.010(4)
C62 0.084(5) 0.118(6) 0.036(3) 0.009(4) -0.001(3) -0.007(4)
C63 0.047(4) 0.149(7) 0.064(5) -0.017(5) 0.011(3) -0.001(4)

loop_
_atom_type_symbol
_atom_type_description
_atom_type_scat_dispersion_real
_atom_type_scat_dispersion_imag
_atom_type_scat_source
C C 0.0033 0.0016 'International Tables Vol C Tables 4.2.6.8 and 6.1.1.4'
H H 0.0000 0.0000 'International Tables Vol C Tables 4.2.6.8 and 6.1.1.4'
N N 0.0061 0.0033 'International Tables Vol C Tables 4.2.6.8 and 6.1.1.4'
O O 0.0106 0.0060 'International Tables Vol C Tables 4.2.6.8 and 6.1.1.4'
P P 0.1023 0.0942 'International Tables Vol C Tables 4.2.6.8 and 6.1.1.4'
Re Re -1.0185 7.2310 'International Tables Vol C Tables 4.2.6.8 and 6.1.1.4'

loop_
_geom_angle_atom_site_label_1
_geom_angle_atom_site_label_2
_geom_angle_atom_site_label_3
_geom_angle
N1 Re1 C1 95.19(17)
N1 Re1 C12 100.43(18)
C1 Re1 C12 128.10(16)
N1 Re1 C11 118.24(18)
C1 Re1 C11 92.45(16)
C12 Re1 C11 37.06(16)
N1 Re1 C13 115.89(19)
C1 Re1 C13 145.81(19)
C12 Re1 C13 36.52(17)
C11 Re1 C13 61.22(16)
N1 Re1 C15 154.8(2)
C1 Re1 C15 86.53(17)
C12 Re1 C15 60.25(19)
C11 Re1 C15 36.62(18)
C13 Re1 C15 59.28(19)
N1 Re1 P1 93.08(14)
C1 Re1 P1 87.24(12)
C12 Re1 P1 140.02(12)
C11 Re1 P1 148.53(13)
C13 Re1 P1 104.00(13)
C15 Re1 P1 112.10(14)
N1 Re1 C14 150.41(19)
C1 Re1 C14 114.2(2)
C12 Re1 C14 59.20(19)
C11 Re1 C14 59.76(17)
C13 Re1 C14 35.0(2)
C15 Re1 C14 34.74(18)
P1 Re1 C14 91.80(13)
C31 P1 C41 104.47(18)
C31 P1 C21 104.46(19)
C41 P1 C21 100.12(19)
C31 P1 Re1 111.21(14)
C41 P1 Re1 118.48(13)
C21 P1 Re1 116.42(14)
O1 N1 Re1 177.1(4)
C11 P2 C60 100.0(2)
C11 P2 C50 106.0(2)
C60 P2 C50 108.7(3)
C12 C11 C15 105.4(4)
C12 C11 P2 134.3(4)
C15 C11 P2 119.4(4)
C12 C11 Re1 70.1(2)
C15 C11 Re1 73.6(3)
P2 C11 Re1 128.7(2)
C13 C12 C11 109.2(5)
C13 C12 Re1 74.1(3)
C11 C12 Re1 72.8(2)
C14 C13 C12 107.2(5)
C14 C13 Re1 74.8(3)
C12 C13 Re1 69.4(2)
C15 C14 C13 109.6(5)
C15 C14 Re1 71.3(3)
C13 C14 Re1 70.3(3)
C14 C15 C11 108.6(5)
C14 C15 Re1 74.0(3)
C11 C15 Re1 69.8(3)
C26 C21 C22 118.8(4)
C26 C21 P1 120.7(3)
C22 C21 P1 120.5(3)
C23 C22 C21 120.8(5)
C22 C23 C24 120.2(6)
C25 C24 C23 119.1(5)
C24 C25 C26 121.4(6)
C21 C26 C25 119.8(5)
C36 C31 C32 118.4(4)
C36 C31 P1 118.2(3)
C32 C31 P1 122.9(3)
C33 C32 C31 120.6(4)
C34 C33 C32 120.9(4)
C33 C34 C35 118.9(5)
C36 C35 C34 120.7(5)
C35 C36 C31 120.5(4)
C46 C41 C42 118.4(4)
C46 C41 P1 118.4(3)
C42 C41 P1 123.1(3)
C43 C42 C41 120.4(4)
C44 C43 C42 120.2(4)
C43 C44 C45 120.0(4)
C44 C45 C46 120.5(5)
C45 C46 C41 120.5(4)
C53 C50 C51 110.1(6)
C53 C50 C52 106.3(5)
C51 C50 C52 108.0(6)
C53 C50 P2 107.6(4)
C51 C50 P2 107.6(4)
C52 C50 P2 117.2(4)
C61 C60 C62 110.4(6)
C61 C60 C63 107.4(7)
C62 C60 C63 106.2(6)
C61 C60 P2 116.1(4)
C62 C60 P2 111.0(5)
C63 C60 P2 105.1(4)

loop_
_geom_bond_atom_site_label_1
_geom_bond_atom_site_label_2
_geom_bond_distance
Re1 N1 1.753(4)
Re1 C1 2.163(5)
Re1 C12 2.240(4)
Re1 C11 2.276(4)
Re1 C13 2.302(4)
Re1 C15 2.326(5)
Re1 P1 2.3475(11)
Re1 C14 2.360(5)
P1 C31 1.817(5)
P1 C41 1.832(4)
P1 C21 1.835(4)
N1 O1 1.208(6)
P2 C11 1.829(5)
P2 C60 1.894(6)
P2 C50 1.908(6)
C11 C12 1.435(6)
C11 C15 1.447(7)
C12 C13 1.424(7)
C13 C14 1.402(8)
C14 C15 1.400(7)
C21 C26 1.385(6)
C21 C22 1.390(7)
C22 C23 1.376(7)
C23 C24 1.397(9)
C24 C25 1.359(9)
C25 C26 1.394(7)
C31 C36 1.394(6)
C31 C32 1.396(6)
C32 C33 1.386(6)
C33 C34 1.376(7)
C34 C35 1.394(7)
C35 C36 1.383(7)
C41 C46 1.389(6)
C41 C42 1.394(6)
C42 C43 1.390(6)
C43 C44 1.369(7)
C44 C45 1.374(7)
C45 C46 1.384(6)
C50 C53 1.510(8)
C50 C51 1.519(9)
C50 C52 1.551(9)
C60 C61 1.502(8)
C60 C62 1.513(9)
C60 C63 1.581(10)

loop_
_geom_torsion_atom_site_label_1
_geom_torsion_atom_site_label_2
_geom_torsion_atom_site_label_3
_geom_torsion_atom_site_label_4
_geom_torsion
N1 Re1 P1 C31 176.71(17)
C1 Re1 P1 C31 -88.23(18)
C12 Re1 P1 C31 66.5(2)
C11 Re1 P1 C31 2.0(3)
C13 Re1 P1 C31 59.1(2)
C15 Re1 P1 C31 -3.10(18)
C14 Re1 P1 C31 25.9(2)
N1 Re1 P1 C41 -62.27(19)
C1 Re1 P1 C41 32.8(2)
C12 Re1 P1 C41 -172.5(3)
C11 Re1 P1 C41 123.0(3)
C13 Re1 P1 C41 -179.9(2)
C15 Re1 P1 C41 117.9(2)
C14 Re1 P1 C41 146.9(2)
N1 Re1 P1 C21 57.25(18)
C1 Re1 P1 C21 152.3(2)
C12 Re1 P1 C21 -53.0(3)
C11 Re1 P1 C21 -117.5(3)
C13 Re1 P1 C21 -60.4(2)
C15 Re1 P1 C21 -122.57(19)
C14 Re1 P1 C21 -93.6(2)
C1 Re1 N1 O1 110(7)
C12 Re1 N1 O1 -21(7)
C11 Re1 N1 O1 14(7)
C13 Re1 N1 O1 -56(7)
C15 Re1 N1 O1 17(7)
P1 Re1 N1 O1 -163(7)
C14 Re1 N1 O1 -64(7)
C60 P2 C11 C12 -88.1(5)
C50 P2 C11 C12 24.8(5)
C60 P2 C11 C15 79.8(4)
C50 P2 C11 C15 -167.3(4)
C60 P2 C11 Re1 171.9(3)
C50 P2 C11 Re1 -75.2(4)
N1 Re1 C11 C12 -68.3(3)
C1 Re1 C11 C12 -165.5(3)
C13 Re1 C11 C12 37.4(3)
C15 Re1 C11 C12 113.7(4)
P1 Re1 C11 C12 105.8(3)
C14 Re1 C11 C12 77.8(3)
N1 Re1 C11 C15 178.1(3)
C1 Re1 C11 C15 80.8(3)
C12 Re1 C11 C15 -113.7(4)
C13 Re1 C11 C15 -76.2(3)
P1 Re1 C11 C15 -7.9(4)
C14 Re1 C11 C15 -35.9(3)
N1 Re1 C11 P2 63.2(4)
C1 Re1 C11 P2 -34.0(3)
C12 Re1 C11 P2 131.5(5)
C13 Re1 C11 P2 168.9(4)
C15 Re1 C11 P2 -114.9(4)
P1 Re1 C11 P2 -122.7(3)
C14 Re1 C11 P2 -150.7(4)
C15 C11 C12 C13 -0.1(5)
P2 C11 C12 C13 169.1(4)
Re1 C11 C12 C13 -65.8(3)
C15 C11 C12 Re1 65.7(3)
P2 C11 C12 Re1 -125.2(4)
N1 Re1 C12 C13 -119.8(3)
C1 Re1 C12 C13 135.0(3)
C11 Re1 C12 C13 116.5(5)
C15 Re1 C12 C13 77.5(3)
P1 Re1 C12 C13 -12.1(4)
C14 Re1 C12 C13 37.0(3)
N1 Re1 C12 C11 123.7(3)
C1 Re1 C12 C11 18.5(4)
C13 Re1 C12 C11 -116.5(5)
C15 Re1 C12 C11 -39.0(3)
P1 Re1 C12 C11 -128.6(2)
C14 Re1 C12 C11 -79.4(3)
C11 C12 C13 C14 -0.9(5)
Re1 C12 C13 C14 -65.8(3)
C11 C12 C13 Re1 64.9(3)
N1 Re1 C13 C14 -173.1(3)
C1 Re1 C13 C14 33.7(5)
C12 Re1 C13 C14 115.4(5)
C11 Re1 C13 C14 77.5(3)
C15 Re1 C13 C14 35.1(3)
P1 Re1 C13 C14 -72.5(3)
N1 Re1 C13 C12 71.5(4)
C1 Re1 C13 C12 -81.8(5)
C11 Re1 C13 C12 -38.0(3)
C15 Re1 C13 C12 -80.4(3)
P1 Re1 C13 C12 172.0(3)
C14 Re1 C13 C12 -115.4(5)
C12 C13 C14 C15 1.5(6)
Re1 C13 C14 C15 -60.7(3)
C12 C13 C14 Re1 62.2(3)
N1 Re1 C14 C15 132.6(4)
C1 Re1 C14 C15 -40.2(4)
C12 Re1 C14 C15 81.1(3)
C11 Re1 C14 C15 37.8(3)
C13 Re1 C14 C15 119.9(5)
P1 Re1 C14 C15 -128.0(3)
N1 Re1 C14 C13 12.7(5)
C1 Re1 C14 C13 -160.0(3)
C12 Re1 C14 C13 -38.7(3)
C11 Re1 C14 C13 -82.0(3)
C15 Re1 C14 C13 -119.9(5)
P1 Re1 C14 C13 112.2(3)
C13 C14 C15 C11 -1.5(5)
Re1 C14 C15 C11 -61.6(3)
C13 C14 C15 Re1 60.1(4)
C12 C11 C15 C14 1.0(5)
P2 C11 C15 C14 -170.1(3)
Re1 C11 C15 C14 64.3(3)
C12 C11 C15 Re1 -63.3(3)
P2 C11 C15 Re1 125.6(3)
N1 Re1 C15 C14 -121.3(4)
C1 Re1 C15 C14 143.9(3)
C12 Re1 C15 C14 -77.8(3)
C11 Re1 C15 C14 -117.3(4)
C13 Re1 C15 C14 -35.3(3)
P1 Re1 C15 C14 58.3(3)
N1 Re1 C15 C11 -4.0(5)
C1 Re1 C15 C11 -98.8(3)
C12 Re1 C15 C11 39.5(3)
C13 Re1 C15 C11 82.0(3)
P1 Re1 C15 C11 175.6(2)
C14 Re1 C15 C11 117.3(4)
C31 P1 C21 C26 -123.2(4)
C41 P1 C21 C26 128.9(4)
Re1 P1 C21 C26 -0.1(4)
C31 P1 C21 C22 57.4(4)
C41 P1 C21 C22 -50.5(4)
Re1 P1 C21 C22 -179.5(3)
C26 C21 C22 C23 1.8(7)
P1 C21 C22 C23 -178.8(4)
C21 C22 C23 C24 -2.0(8)
C22 C23 C24 C25 0.6(8)
C23 C24 C25 C26 1.0(9)
C22 C21 C26 C25 -0.2(7)
P1 C21 C26 C25 -179.6(4)
C24 C25 C26 C21 -1.2(8)
C41 P1 C31 C36 -64.0(4)
C21 P1 C31 C36 -168.7(4)
Re1 P1 C31 C36 64.9(4)
C41 P1 C31 C32 123.6(4)
C21 P1 C31 C32 18.9(4)
Re1 P1 C31 C32 -107.4(4)
C36 C31 C32 C33 0.2(7)
P1 C31 C32 C33 172.6(4)
C31 C32 C33 C34 1.2(8)
C32 C33 C34 C35 -1.5(8)
C33 C34 C35 C36 0.4(8)
C34 C35 C36 C31 1.1(8)
C32 C31 C36 C35 -1.3(7)
P1 C31 C36 C35 -174.1(4)
C31 P1 C41 C46 171.2(4)
C21 P1 C41 C46 -80.9(4)
Re1 P1 C41 C46 46.8(4)
C31 P1 C41 C42 -11.1(4)
C21 P1 C41 C42 96.9(4)
Re1 P1 C41 C42 -135.5(4)
C46 C41 C42 C43 0.7(7)
P1 C41 C42 C43 -177.1(4)
C41 C42 C43 C44 -0.6(8)
C42 C43 C44 C45 0.7(8)
C43 C44 C45 C46 -0.8(9)
C44 C45 C46 C41 0.8(8)
C42 C41 C46 C45 -0.8(7)
P1 C41 C46 C45 177.1(4)
C11 P2 C50 C53 173.4(4)
C60 P2 C50 C53 -79.9(5)
C11 P2 C50 C51 54.8(5)
C60 P2 C50 C51 161.5(5)
C11 P2 C50 C52 -67.1(5)
C60 P2 C50 C52 39.7(5)
C11 P2 C60 C61 43.8(7)
C50 P2 C60 C61 -67.0(7)
C11 P2 C60 C62 171.0(5)
C50 P2 C60 C62 60.2(5)
C11 P2 C60 C63 -74.7(5)
C50 P2 C60 C63 174.5(5)
